data_7239148
loop_
_publ_author_name
'Zou, Ji-Yong'
'Xu, Na'
'Shi, Wei'
'Gao, Hong-Ling'
'Cui, Jian-Zhong'
'Cheng, Peng'

_publ_section_title
;
 A new family of 3d--4f heterometallic coordination polymers assembled
 with 1H-1,2,3-triazole-4,5-dicarboxylic acid: syntheses, structures and
 magnetic properties
;
_journal_issue 44
_journal_name_full 'RSC Advances'
_journal_page_first 21511
_journal_paper_doi 10.1039/c3ra43118e
_journal_volume 3
_journal_year 2013
_chemical_formula_sum 'C8 H12 Cl Cu2 N6 O14 Tb'
_chemical_formula_weight 737.65
_space_group_IT_number 13
_space_group_name_Hall '-P 2ya'
_space_group_name_H-M_alt 'P 1 2/a 1'
_symmetry_cell_setting monoclinic
_symmetry_space_group_name_H-M 'P 1 2/a 1'
_atom_sites_solution_hydrogens geom
_atom_sites_solution_primary direct
_atom_sites_solution_secondary difmap
_audit_creation_method SHELXL-97
_cell_angle_alpha 90.00
_cell_angle_beta 103.834(4)
_cell_angle_gamma 90.00
_cell_formula_units_Z 2
_cell_length_a 11.6342(4)
_cell_length_b 6.8158(3)
_cell_length_c 12.1505(4)
_cell_measurement_reflns_used 1740
_cell_measurement_temperature 293(2)
_cell_measurement_theta_max 29.1076
_cell_measurement_theta_min 2.9827
_cell_volume 935.54(6)
_computing_cell_refinement CrysAlisPro
_computing_data_collection CrysAlisPro
_computing_data_reduction CrysAlisPro
_computing_structure_refinement 'SHELXL-97 (Sheldrick, 1997)'
_computing_structure_solution 'SHELXS-97 (Sheldrick, 1990)'
_diffrn_ambient_temperature 293(2)
_diffrn_detector_area_resol_mean 16.2116
_diffrn_measured_fraction_theta_full 0.995
_diffrn_measured_fraction_theta_max 0.995
_diffrn_measurement_device_type 'SuperNova, Single source at offset), Eos'
_diffrn_measurement_method '\w scans'
_diffrn_radiation_monochromator graphite
_diffrn_radiation_source 'SuperNova (Mo) X-ray Source'
_diffrn_radiation_type MoK\a
_diffrn_radiation_wavelength 0.71073
_diffrn_reflns_av_R_equivalents 0.0366
_diffrn_reflns_av_sigmaI/netI 0.0587
_diffrn_reflns_limit_h_max 13
_diffrn_reflns_limit_h_min -12
_diffrn_reflns_limit_k_max 7
_diffrn_reflns_limit_k_min -8
_diffrn_reflns_limit_l_max 9
_diffrn_reflns_limit_l_min -14
_diffrn_reflns_number 3166
_diffrn_reflns_theta_full 25.00
_diffrn_reflns_theta_max 25.00
_diffrn_reflns_theta_min 2.99
_exptl_absorpt_coefficient_mu 6.223
_exptl_absorpt_correction_T_max 1.00000
_exptl_absorpt_correction_T_min 0.72894
_exptl_absorpt_correction_type multi-scan
_exptl_absorpt_process_details CrysAlisPro
_exptl_crystal_colour blue
_exptl_crystal_density_diffrn 2.604
_exptl_crystal_density_method 'not measured'
_exptl_crystal_description Block
_exptl_crystal_F_000 700
_exptl_crystal_size_max 0.18
_exptl_crystal_size_mid 0.16
_exptl_crystal_size_min 0.16
_refine_diff_density_max 10.090
_refine_diff_density_min -2.142
_refine_diff_density_rms 0.502
_refine_ls_extinction_method none
_refine_ls_goodness_of_fit_ref 1.102
_refine_ls_hydrogen_treatment mixed
_refine_ls_matrix_type full
_refine_ls_number_parameters 157
_refine_ls_number_reflns 1641
_refine_ls_number_restraints 42
_refine_ls_restrained_S_all 1.097
_refine_ls_R_factor_all 0.1036
_refine_ls_R_factor_gt 0.0936
_refine_ls_shift/su_max 0.000
_refine_ls_shift/su_mean 0.000
_refine_ls_structure_factor_coef Fsqd
_refine_ls_weighting_details 'calc w=1/[\s^2^(Fo^2^)+(0.1491P)^2^+69.5422P] where P=(Fo^2^+2Fc^2^)/3'
_refine_ls_weighting_scheme calc
_refine_ls_wR_factor_gt 0.2570
_refine_ls_wR_factor_ref 0.2699
_reflns_number_gt 1436
_reflns_number_total 1641
_reflns_threshold_expression >2sigma(I)
_cod_data_source_file c3ra43118e.txt
_cod_data_source_block 2-Tb
_cod_depositor_comments
;
The following automatic conversions were performed:

data item '_symmetry_cell_setting' value 'Monoclinic' was changed to
'monoclinic' in accordance with the
/home/saulius/struct/COD-crude-data/automatic-downloads/DataCite-retrospective/RSC/depositions/lib/dictionaries/cif_core.dic
dictionary named 'cif_core.dic' version 2.4.2 last updated on
2011-04-26.

Automatic conversion script
Id: cif_fix_values 6909 2019-04-08 15:41:33Z antanas 
;
_cod_original_sg_symbol_H-M P2/a
_cod_database_code 7239148

loop_
_symmetry_equiv_pos_as_xyz
'x, y, z'
'-x+1/2, y, -z'
'-x, -y, -z'
'x-1/2, -y, z'

loop_
_atom_site_label
_atom_site_type_symbol
_atom_site_fract_x
_atom_site_fract_y
_atom_site_fract_z
_atom_site_U_iso_or_equiv
_atom_site_adp_type
_atom_site_occupancy
_atom_site_symmetry_multiplicity
_atom_site_calc_flag
_atom_site_refinement_flags
Tb1 Tb 0.2500 0.01189(17) 0.0000 0.0135(5) Uani 1 2 d S
Cu2 Cu 0.6086(2) 0.4021(5) 0.4111(2) 0.0345(8) Uani 1 1 d .
Cl1 Cl 0.7500 0.1262(13) 0.5000 0.053(2) Uani 1 2 d S
N3 N 0.4368(15) 0.408(3) 0.3860(14) 0.030(4) Uani 1 1 d .
O4 O 0.5682(12) 0.265(2) 0.2638(13) 0.033(4) Uani 1 1 d .
O1 O 0.0553(13) 0.315(3) 0.2163(14) 0.041(4) Uani 1 1 d U
O3 O 0.4209(13) 0.159(3) 0.1271(13) 0.041(4) Uani 1 1 d .
C1 C 0.153(2) 0.294(4) 0.194(2) 0.039(5) Uani 1 1 d U
C2 C 0.2610(17) 0.350(3) 0.2785(16) 0.023(4) Uani 1 1 d .
C4 C 0.459(2) 0.242(3) 0.2179(18) 0.033(5) Uani 1 1 d .
C3 C 0.3816(16) 0.329(3) 0.2840(17) 0.023(4) Uani 1 1 d .
N2 N 0.3593(13) 0.477(2) 0.4361(13) 0.014(3) Uani 1 1 d U
N1 N 0.2527(14) 0.443(3) 0.3746(14) 0.023(3) Uani 1 1 d U
O5 O 0.4058(13) -0.214(2) 0.0082(14) 0.039(4) Uani 1 1 d .
H5A H 0.4032 -0.2674 -0.0594 0.058 Uiso 1 1 d R
H5B H 0.4018 -0.3120 0.0557 0.058 Uiso 1 1 d R
O2 O 0.1646(16) 0.231(3) 0.0990(16) 0.054(5) Uani 1 1 d U
O6 O 0.276(2) -0.143(3) 0.1869(15) 0.061(6) Uani 1 1 d .
H6A H 0.3260 -0.2574 0.1989 0.092 Uiso 1 1 d R
H6B H 0.2035 -0.1870 0.2013 0.092 Uiso 1 1 d R
O7 O 0.531(3) 0.104(5) 0.625(3) 0.037(7) Uani 0.50 1 d PU
O8 O 0.501(2) 0.124(4) 0.502(2) 0.025(6) Uani 0.50 1 d PU

loop_
_atom_site_aniso_label
_atom_site_aniso_U_11
_atom_site_aniso_U_22
_atom_site_aniso_U_33
_atom_site_aniso_U_23
_atom_site_aniso_U_13
_atom_site_aniso_U_12
Tb1 0.0058(7) 0.0269(8) 0.0076(7) 0.000 0.0013(4) 0.000
Cu2 0.0210(13) 0.0572(19) 0.0256(13) -0.0205(13) 0.0061(10) -0.0059(12)
Cl1 0.053(5) 0.040(5) 0.060(6) 0.000 0.003(4) 0.000
N3 0.017(8) 0.049(11) 0.023(8) -0.011(8) 0.004(7) -0.009(8)
O4 0.018(7) 0.047(9) 0.038(8) -0.025(7) 0.016(6) -0.005(6)
O1 0.021(6) 0.049(7) 0.050(8) -0.018(6) 0.003(6) 0.002(6)
O3 0.028(8) 0.063(11) 0.031(8) -0.012(8) 0.008(7) -0.015(8)
C1 0.038(7) 0.042(7) 0.037(7) -0.007(5) 0.011(5) 0.002(5)
C2 0.027(10) 0.024(9) 0.022(9) -0.010(8) 0.013(8) -0.005(8)
C4 0.032(12) 0.037(11) 0.033(12) -0.010(10) 0.014(9) -0.009(10)
C3 0.017(9) 0.025(9) 0.029(10) 0.000(8) 0.008(8) -0.003(8)
N2 0.008(5) 0.023(5) 0.013(5) -0.003(4) 0.004(4) 0.000(4)
N1 0.018(5) 0.029(5) 0.024(5) -0.004(4) 0.010(4) 0.001(4)
O5 0.031(8) 0.040(9) 0.045(9) -0.006(7) 0.007(7) 0.012(7)
O2 0.050(6) 0.056(6) 0.053(6) -0.009(5) 0.008(4) 0.010(4)
O6 0.073(14) 0.070(13) 0.037(10) 0.020(9) 0.004(9) -0.019(11)
O7 0.044(11) 0.034(10) 0.038(10) 0.003(8) 0.019(8) -0.006(8)
O8 0.025(7) 0.025(8) 0.024(7) 0.000(5) 0.007(5) -0.001(5)

loop_
_atom_type_symbol
_atom_type_description
_atom_type_scat_dispersion_real
_atom_type_scat_dispersion_imag
_atom_type_scat_source
C C 0.0033 0.0016 'International Tables Vol C Tables 4.2.6.8 and 6.1.1.4'
H H 0.0000 0.0000 'International Tables Vol C Tables 4.2.6.8 and 6.1.1.4'
Cl Cl 0.1484 0.1585 'International Tables Vol C Tables 4.2.6.8 and 6.1.1.4'
Cu Cu 0.3201 1.2651 'International Tables Vol C Tables 4.2.6.8 and 6.1.1.4'
N N 0.0061 0.0033 'International Tables Vol C Tables 4.2.6.8 and 6.1.1.4'
O O 0.0106 0.0060 'International Tables Vol C Tables 4.2.6.8 and 6.1.1.4'
Tb Tb -0.1723 4.1537 'International Tables Vol C Tables 4.2.6.8 and 6.1.1.4'

loop_
_geom_angle_atom_site_label_1
_geom_angle_atom_site_label_2
_geom_angle_atom_site_label_3
_geom_angle
_geom_angle_site_symmetry_1
_geom_angle_site_symmetry_3
O2 Tb1 O2 98.5(10) 2 .
O2 Tb1 O5 146.0(6) 2 2
O2 Tb1 O5 91.3(6) . 2
O2 Tb1 O5 91.3(6) 2 .
O2 Tb1 O5 146.0(6) . .
O5 Tb1 O5 98.6(8) 2 .
O2 Tb1 O3 70.8(6) 2 .
O2 Tb1 O3 77.8(6) . .
O5 Tb1 O3 143.2(6) 2 .
O5 Tb1 O3 74.9(6) . .
O2 Tb1 O3 77.8(6) 2 2
O2 Tb1 O3 70.8(6) . 2
O5 Tb1 O3 74.9(6) 2 2
O5 Tb1 O3 143.2(6) . 2
O3 Tb1 O3 131.1(9) . 2
O2 Tb1 O6 76.6(7) 2 2
O2 Tb1 O6 142.4(7) . 2
O5 Tb1 O6 75.9(7) 2 2
O5 Tb1 O6 71.6(6) . 2
O3 Tb1 O6 131.9(6) . 2
O3 Tb1 O6 71.7(6) 2 2
O2 Tb1 O6 142.4(7) 2 .
O2 Tb1 O6 76.6(7) . .
O5 Tb1 O6 71.6(6) 2 .
O5 Tb1 O6 75.9(7) . .
O3 Tb1 O6 71.8(6) . .
O3 Tb1 O6 131.9(6) 2 .
O6 Tb1 O6 129.2(10) 2 .
N3 Cu2 O4 81.7(6) . .
N3 Cu2 N2 95.4(7) . 3_666
O4 Cu2 N2 175.1(6) . 3_666
N3 Cu2 N1 142.3(8) . 4_665
O4 Cu2 N1 94.3(6) . 4_665
N2 Cu2 N1 90.4(6) 3_666 4_665
N3 Cu2 Cl1 127.8(6) . .
O4 Cu2 Cl1 91.4(5) . .
N2 Cu2 Cl1 87.3(4) 3_666 .
N1 Cu2 Cl1 89.6(5) 4_665 .
Cu2 Cl1 Cu2 85.5(3) 2_656 .
N2 N3 C3 110.0(16) . .
N2 N3 Cu2 137.8(13) . .
C3 N3 Cu2 112.1(13) . .
C4 O4 Cu2 117.0(12) . .
C4 O3 Tb1 145.9(14) . .
O1 C1 O2 123(2) . .
O1 C1 C2 120(2) . .
O2 C1 C2 117(2) . .
N1 C2 C3 106.5(17) . .
N1 C2 C1 119.8(18) . .
C3 C2 C1 133.7(18) . .
O3 C4 O4 124(2) . .
O3 C4 C3 123(2) . .
O4 C4 C3 112.9(18) . .
N3 C3 C2 104.6(17) . .
N3 C3 C4 116.2(17) . .
C2 C3 C4 139.1(19) . .
N3 N2 N1 110.0(15) . .
N3 N2 Cu2 126.6(12) . 3_666
N1 N2 Cu2 123.3(12) . 3_666
N2 N1 C2 108.8(15) . .
N2 N1 Cu2 119.0(12) . 4_565
C2 N1 Cu2 129.7(14) . 4_565
Tb1 O5 H5A 111.7 . .
Tb1 O5 H5B 110.9 . .
H5A O5 H5B 107.3 . .
C1 O2 Tb1 148.6(17) . .
Tb1 O6 H6A 115.2 . .
Tb1 O6 H6B 112.7 . .
H6A O6 H6B 104.0 . .
O7 O8 O8 86(2) . 3_656

loop_
_geom_bond_atom_site_label_1
_geom_bond_atom_site_label_2
_geom_bond_distance
_geom_bond_site_symmetry_2
Tb1 O2 2.289(18) 2
Tb1 O2 2.289(18) .
Tb1 O5 2.363(14) 2
Tb1 O5 2.363(14) .
Tb1 O3 2.424(15) .
Tb1 O3 2.424(15) 2
Tb1 O6 2.456(17) 2
Tb1 O6 2.456(17) .
Cu2 N3 1.950(17) .
Cu2 O4 1.973(14) .
Cu2 N2 1.984(15) 3_666
Cu2 N1 2.114(16) 4_665
Cu2 Cl1 2.561(7) .
Cl1 Cu2 2.561(7) 2_656
N3 N2 1.29(2) .
N3 C3 1.36(3) .
O4 C4 1.27(3) .
O1 C1 1.24(3) .
O3 C4 1.22(3) .
C1 O2 1.27(3) .
C1 C2 1.47(3) .
C2 N1 1.35(2) .
C2 C3 1.40(3) .
C4 C3 1.47(3) .
N2 N1 1.31(2) .
N2 Cu2 1.984(15) 3_666
N1 Cu2 2.114(16) 4_565
O5 H5A 0.8918 .
O5 H5B 0.8903 .
O6 H6A 0.9637 .
O6 H6B 0.9527 .
O7 O8 1.46(4) .
O8 O8 1.69(6) 3_656
